data_4518733
loop_
_publ_author_name
'Yusuf, Tunde L.'
'Oladipo, Segun D.'
'Zamisa, Sizwe'
'Kumalo, Hezekiel M.'
'Lawal, Isiaka A.'
'Lawal, Monsurat M.'
'Mabuba, Nonhlangabezo'

_publ_section_title
;
 Design of New Schiff-Base Copper(II) Complexes: Synthesis, Crystal
 Structures, DFT Study, and Binding Potency toward Cytochrome P450 3A4
;
_journal_issue 21
_journal_name_full 'ACS Omega'
_journal_page_first 13704
_journal_page_last 13718
_journal_paper_doi 10.1021/acsomega.1c00906
_journal_volume 6
_journal_year 2021
_chemical_formula_moiety 'C28 H24 Cu N2 O4'
_chemical_formula_sum 'C28 H24 Cu N2 O4'
_chemical_formula_weight 516.03
_space_group_crystal_system monoclinic
_space_group_IT_number 15
_space_group_name_Hall '-C 2yc'
_space_group_name_H-M_alt 'C 1 2/c 1'
_atom_sites_solution_hydrogens geom
_atom_sites_solution_primary dual
_audit_creation_date 2020-05-23
_audit_creation_method
;
Olex2 1.3
(compiled 2020.02.04 svn.rd84adfe8 for OlexSys, GUI svn.r6032)
;
_cell_angle_alpha 90
_cell_angle_beta 128.9150(10)
_cell_angle_gamma 90
_cell_formula_units_Z 8
_cell_length_a 24.8417(6)
_cell_length_b 14.2633(4)
_cell_length_c 17.1697(4)
_cell_measurement_reflns_used 9185
_cell_measurement_temperature 100.02
_cell_measurement_theta_max 28.37
_cell_measurement_theta_min 2.74
_cell_volume 4733.6(2)
_computing_molecular_graphics 'Olex2 1.3 (Dolomanov et al., 2009)'
_computing_publication_material 'Olex2 1.3 (Dolomanov et al., 2009)'
_computing_structure_refinement 'SHELXL 2018/3 (Sheldrick, 2015)'
_computing_structure_solution 'SHELXT 2014/5 (Sheldrick, 2014)'
_diffrn_ambient_temperature 100.02
_diffrn_detector 'Bruker APEX2 area detector'
_diffrn_detector_area_resol_mean 7.9
_diffrn_detector_type 'CCD area detector'
_diffrn_measured_fraction_theta_full 1.000
_diffrn_measured_fraction_theta_max 0.995
_diffrn_measurement_device 'three-circle diffractometer'
_diffrn_measurement_device_type 'Bruker APEX-II CCD'
_diffrn_measurement_method '\f and \w scans'
_diffrn_radiation_monochromator graphite
_diffrn_radiation_probe x-ray
_diffrn_radiation_type MoK\a
_diffrn_radiation_wavelength 0.71073
_diffrn_reflns_av_R_equivalents 0.0188
_diffrn_reflns_av_unetI/netI 0.0142
_diffrn_reflns_Laue_measured_fraction_full 1.000
_diffrn_reflns_Laue_measured_fraction_max 0.995
_diffrn_reflns_limit_h_max 32
_diffrn_reflns_limit_h_min -33
_diffrn_reflns_limit_k_max 18
_diffrn_reflns_limit_k_min -19
_diffrn_reflns_limit_l_max 22
_diffrn_reflns_limit_l_min -22
_diffrn_reflns_number 31813
_diffrn_reflns_point_group_measured_fraction_full 1.000
_diffrn_reflns_point_group_measured_fraction_max 0.995
_diffrn_reflns_theta_full 25.242
_diffrn_reflns_theta_max 28.442
_diffrn_reflns_theta_min 1.774
_diffrn_source 'microfocus sealed X-ray tube'
_diffrn_source_type 'Incoatec I\ms'
_diffrn_standards_number 0
_exptl_absorpt_coefficient_mu 0.961
_exptl_absorpt_correction_T_max 0.7457
_exptl_absorpt_correction_T_min 0.6836
_exptl_absorpt_correction_type multi-scan
_exptl_absorpt_process_details
'SADABS-2008/1 (Bruker,2008) was used for absorption correction. wR2(int) was 0.0446 before and 0.0306 after correction. The Ratio of minimum to maximum transmission is 0.9167. The \l/2 correction factor is 0.0015.'
_exptl_crystal_colour brown
_exptl_crystal_colour_primary brown
_exptl_crystal_density_diffrn 1.448
_exptl_crystal_description block
_exptl_crystal_F_000 2136
_exptl_crystal_size_max 0.35
_exptl_crystal_size_mid 0.31
_exptl_crystal_size_min 0.18
_refine_diff_density_max 0.446
_refine_diff_density_min -0.424
_refine_diff_density_rms 0.051
_refine_ls_extinction_method none
_refine_ls_goodness_of_fit_ref 1.066
_refine_ls_hydrogen_treatment constr
_refine_ls_matrix_type full
_refine_ls_number_parameters 320
_refine_ls_number_reflns 5938
_refine_ls_number_restraints 2
_refine_ls_restrained_S_all 1.067
_refine_ls_R_factor_all 0.0291
_refine_ls_R_factor_gt 0.0251
_refine_ls_shift/su_max 0.001
_refine_ls_shift/su_mean 0.000
_refine_ls_structure_factor_coef Fsqd
_refine_ls_weighting_details 'w=1/[\s^2^(Fo^2^)+(0.0355P)^2^+4.8326P] where P=(Fo^2^+2Fc^2^)/3'
_refine_ls_weighting_scheme calc
_refine_ls_wR_factor_gt 0.0698
_refine_ls_wR_factor_ref 0.0723
_reflns_Friedel_coverage 0.000
_reflns_number_gt 5352
_reflns_number_total 5938
_reflns_threshold_expression 'I > 2\s(I)'
_cod_data_source_file ao1c00906_si_002.cif
_cod_data_source_block 2
_cod_depositor_comments 'Adding full bibliography for 4518733--4518734.cif.'
_cod_database_code 4518733
_shelx_shelxl_version_number 2018/3
_shelx_space_group_comment
;
The symmetry employed for this shelxl refinement is uniquely defined
by the following loop, which should always be used as a source of
symmetry information in preference to the above space-group names.
They are only intended as comments.
;
_shelx_estimated_absorpt_t_max 0.846
_shelx_estimated_absorpt_t_min 0.730
_olex2_refinement_description
;
1. Fixed Uiso
 At 1.2 times of:
  All C(H) groups
 At 1.5 times of:
  All C(H,H,H) groups, All O(H) groups
2. Rigid bond restraints
 Cu1, N1
 with sigma for 1-2 distances of 0.001 and sigma for 1-3 distances of 0.001
 Cu1, N2
 with sigma for 1-2 distances of 0.001 and sigma for 1-3 distances of 0.001
3.a Aromatic/amide H refined with riding coordinates:
 C3(H3), C4(H4A), C5(H5), C7(H7), C10(H10), C11(H11), C12(H12), C13(H13),
 C17(H17), C18(H18), C19(H19), C21(H21), C24(H24), C25(H25), C26(H26), C27(H27)
3.b Idealised Me refined as rotating group:
 C14(H14A,H14B,H14C), C28(H28A,H28B,H28C)
3.c Idealised tetrahedral OH refined as rotating group:
 O2(H2), O4(H4)
;
_olex2_submission_special_instructions 'No special instructions were received'

loop_
_space_group_symop_operation_xyz
'x, y, z'
'-x, y, -z+1/2'
'x+1/2, y+1/2, z'
'-x+1/2, y+1/2, -z+1/2'
'-x, -y, -z'
'x, -y, z-1/2'
'-x+1/2, -y+1/2, -z'
'x+1/2, -y+1/2, z-1/2'

loop_
_atom_site_label
_atom_site_type_symbol
_atom_site_fract_x
_atom_site_fract_y
_atom_site_fract_z
_atom_site_U_iso_or_equiv
_atom_site_adp_type
_atom_site_occupancy
_atom_site_site_symmetry_order
_atom_site_calc_flag
_atom_site_refinement_flags_posn
_atom_site_refinement_flags_adp
_atom_site_refinement_flags_occupancy
_atom_site_disorder_assembly
_atom_site_disorder_group
Cu1 Cu 0.36821(2) 0.25462(2) 0.48125(2) 0.01423(5) Uani 1 1 d . U . . .
O1 O 0.37011(5) 0.33261(6) 0.39444(7) 0.01742(18) Uani 1 1 d . . . . .
O2 O 0.33309(6) 0.46806(7) 0.26710(7) 0.0243(2) Uani 1 1 d . . . . .
H2 H 0.344134 0.467248 0.324452 0.036 Uiso 1 1 calc R U . . .
O3 O 0.35507(5) 0.17510(6) 0.55537(7) 0.01906(19) Uani 1 1 d . . . . .
O4 O 0.32759(6) 0.03510(7) 0.62297(8) 0.0260(2) Uani 1 1 d . . . . .
H4 H 0.340757 0.037682 0.588363 0.039 Uiso 1 1 calc R U . . .
N1 N 0.38278(6) 0.13913(8) 0.42942(8) 0.0169(2) Uani 1 1 d . U . . .
N2 N 0.36816(6) 0.36949(7) 0.54807(8) 0.0160(2) Uani 1 1 d . U . . .
C1 C 0.35591(6) 0.30651(9) 0.31001(9) 0.0159(2) Uani 1 1 d . . . . .
C2 C 0.33699(7) 0.37914(9) 0.24095(10) 0.0194(3) Uani 1 1 d . . . . .
C3 C 0.32247(8) 0.36123(10) 0.15092(11) 0.0258(3) Uani 1 1 d . . . . .
H3 H 0.309627 0.411082 0.105525 0.031 Uiso 1 1 calc R U . . .
C4 C 0.32660(9) 0.26934(11) 0.12592(11) 0.0267(3) Uani 1 1 d . . . . .
H4A H 0.317875 0.257298 0.064471 0.032 Uiso 1 1 calc R U . . .
C5 C 0.34318(7) 0.19691(10) 0.19000(10) 0.0222(3) Uani 1 1 d . . . . .
H5 H 0.345258 0.134697 0.172267 0.027 Uiso 1 1 calc R U . . .
C6 C 0.35725(7) 0.21413(9) 0.28246(10) 0.0174(2) Uani 1 1 d . . . . .
C7 C 0.37300(7) 0.13591(9) 0.34598(10) 0.0182(2) Uani 1 1 d . . . . .
H7 H 0.376594 0.076252 0.324990 0.022 Uiso 1 1 calc R U . . .
C8 C 0.39831(7) 0.05082(9) 0.48053(10) 0.0188(2) Uani 1 1 d . . . . .
C9 C 0.46293(8) 0.03847(11) 0.57360(11) 0.0256(3) Uani 1 1 d . . . . .
C10 C 0.47641(8) -0.04744(12) 0.62154(12) 0.0311(3) Uani 1 1 d . . . . .
H10 H 0.520074 -0.057512 0.685201 0.037 Uiso 1 1 calc R U . . .
C11 C 0.42753(9) -0.11834(11) 0.57834(12) 0.0321(3) Uani 1 1 d . . . . .
H11 H 0.437958 -0.176418 0.612226 0.039 Uiso 1 1 calc R U . . .
C12 C 0.36379(9) -0.10485(11) 0.48631(12) 0.0303(3) Uani 1 1 d . . . . .
H12 H 0.330368 -0.153675 0.456607 0.036 Uiso 1 1 calc R U . . .
C13 C 0.34841(8) -0.01954(10) 0.43686(11) 0.0234(3) Uani 1 1 d . . . . .
H13 H 0.304266 -0.009458 0.373904 0.028 Uiso 1 1 calc R U . . .
C14 C 0.51610(9) 0.11461(14) 0.62013(14) 0.0414(4) Uani 1 1 d . . . . .
H14A H 0.524343 0.133735 0.573585 0.062 Uiso 1 1 calc R U . . .
H14B H 0.559335 0.091494 0.682228 0.062 Uiso 1 1 calc R U . . .
H14C H 0.499469 0.168509 0.635055 0.062 Uiso 1 1 calc R U . . .
C15 C 0.33518(6) 0.19914(9) 0.60731(9) 0.0155(2) Uani 1 1 d . . . . .
C16 C 0.31947(7) 0.12400(9) 0.64396(10) 0.0178(2) Uani 1 1 d . . . . .
C17 C 0.29788(7) 0.13939(10) 0.69956(10) 0.0197(3) Uani 1 1 d . . . . .
H17 H 0.286977 0.087879 0.722508 0.024 Uiso 1 1 calc R U . . .
C18 C 0.29200(7) 0.23151(10) 0.72231(10) 0.0203(3) Uani 1 1 d . . . . .
H18 H 0.277162 0.242345 0.760794 0.024 Uiso 1 1 calc R U . . .
C19 C 0.30766(7) 0.30588(10) 0.68905(10) 0.0196(3) Uani 1 1 d . . . . .
H19 H 0.304022 0.367999 0.705290 0.024 Uiso 1 1 calc R U . . .
C20 C 0.32919(6) 0.29100(9) 0.63073(9) 0.0160(2) Uani 1 1 d . . . . .
C21 C 0.34761(7) 0.37081(9) 0.60125(9) 0.0172(2) Uani 1 1 d . . . . .
H21 H 0.344460 0.430456 0.622753 0.021 Uiso 1 1 calc R U . . .
C22 C 0.38520(7) 0.45945(9) 0.53028(9) 0.0173(2) Uani 1 1 d . . . . .
C23 C 0.45372(7) 0.47772(10) 0.57138(10) 0.0209(3) Uani 1 1 d . . . . .
C24 C 0.46832(8) 0.56505(10) 0.55186(11) 0.0265(3) Uani 1 1 d . . . . .
H24 H 0.514620 0.579523 0.579791 0.032 Uiso 1 1 calc R U . . .
C25 C 0.41680(9) 0.63135(10) 0.49258(12) 0.0278(3) Uani 1 1 d . . . . .
H25 H 0.427921 0.689978 0.479603 0.033 Uiso 1 1 calc R U . . .
C26 C 0.34922(8) 0.61178(10) 0.45245(11) 0.0247(3) Uani 1 1 d . . . . .
H26 H 0.313900 0.657038 0.412199 0.030 Uiso 1 1 calc R U . . .
C27 C 0.33327(7) 0.52556(9) 0.47133(10) 0.0202(3) Uani 1 1 d . . . . .
H27 H 0.286994 0.511835 0.444036 0.024 Uiso 1 1 calc R U . . .
C28 C 0.50967(7) 0.40573(11) 0.63441(11) 0.0272(3) Uani 1 1 d . . . . .
H28A H 0.509682 0.385520 0.688971 0.041 Uiso 1 1 calc R U . . .
H28B H 0.554697 0.433256 0.662453 0.041 Uiso 1 1 calc R U . . .
H28C H 0.501054 0.351568 0.592826 0.041 Uiso 1 1 calc R U . . .

loop_
_atom_site_aniso_label
_atom_site_aniso_U_11
_atom_site_aniso_U_22
_atom_site_aniso_U_33
_atom_site_aniso_U_23
_atom_site_aniso_U_13
_atom_site_aniso_U_12
Cu1 0.01789(9) 0.01353(8) 0.01477(9) -0.00027(5) 0.01194(7) -0.00038(5)
O1 0.0242(5) 0.0153(4) 0.0166(4) -0.0014(3) 0.0147(4) -0.0022(3)
O2 0.0393(6) 0.0151(5) 0.0220(5) 0.0001(4) 0.0210(5) -0.0006(4)
O3 0.0276(5) 0.0155(4) 0.0231(5) 0.0007(4) 0.0203(4) 0.0007(4)
O4 0.0396(6) 0.0158(5) 0.0402(6) 0.0016(4) 0.0336(5) 0.0006(4)
N1 0.0190(5) 0.0158(5) 0.0189(5) 0.0008(4) 0.0133(4) 0.0014(4)
N2 0.0189(5) 0.0152(5) 0.0153(5) -0.0009(4) 0.0113(4) -0.0016(4)
C1 0.0158(5) 0.0176(6) 0.0161(5) -0.0011(5) 0.0110(5) -0.0019(4)
C2 0.0248(6) 0.0161(6) 0.0203(6) -0.0014(5) 0.0155(6) -0.0024(5)
C3 0.0389(8) 0.0212(7) 0.0215(7) 0.0015(5) 0.0210(7) -0.0024(6)
C4 0.0413(9) 0.0255(7) 0.0208(7) -0.0027(5) 0.0231(7) -0.0037(6)
C5 0.0320(7) 0.0188(6) 0.0233(6) -0.0041(5) 0.0209(6) -0.0023(5)
C6 0.0205(6) 0.0170(6) 0.0185(6) -0.0005(5) 0.0141(5) -0.0004(5)
C7 0.0213(6) 0.0162(6) 0.0213(6) -0.0014(5) 0.0154(5) 0.0002(5)
C8 0.0254(6) 0.0165(6) 0.0214(6) 0.0028(5) 0.0180(6) 0.0052(5)
C9 0.0246(7) 0.0284(7) 0.0260(7) 0.0052(6) 0.0170(6) 0.0065(6)
C10 0.0327(8) 0.0362(8) 0.0280(7) 0.0126(6) 0.0209(7) 0.0166(7)
C11 0.0502(10) 0.0235(7) 0.0382(8) 0.0119(6) 0.0352(8) 0.0137(7)
C12 0.0480(9) 0.0183(7) 0.0367(8) 0.0013(6) 0.0324(8) 0.0000(6)
C13 0.0329(7) 0.0185(6) 0.0236(7) -0.0006(5) 0.0200(6) 0.0004(5)
C14 0.0222(8) 0.0464(10) 0.0343(9) 0.0074(8) 0.0075(7) -0.0006(7)
C15 0.0143(5) 0.0176(6) 0.0140(5) 0.0004(4) 0.0086(5) 0.0003(4)
C16 0.0188(6) 0.0165(6) 0.0190(6) 0.0011(5) 0.0123(5) 0.0001(5)
C17 0.0203(6) 0.0220(6) 0.0199(6) 0.0017(5) 0.0141(5) -0.0022(5)
C18 0.0208(6) 0.0266(7) 0.0184(6) -0.0034(5) 0.0146(5) -0.0041(5)
C19 0.0222(6) 0.0200(6) 0.0203(6) -0.0040(5) 0.0151(6) -0.0029(5)
C20 0.0170(6) 0.0171(6) 0.0148(5) -0.0006(4) 0.0104(5) -0.0011(4)
C21 0.0195(6) 0.0166(6) 0.0162(6) -0.0016(5) 0.0115(5) -0.0010(5)
C22 0.0255(6) 0.0144(6) 0.0163(6) -0.0035(4) 0.0152(5) -0.0040(5)
C23 0.0253(7) 0.0213(6) 0.0190(6) -0.0039(5) 0.0154(6) -0.0054(5)
C24 0.0324(8) 0.0244(7) 0.0306(7) -0.0063(6) 0.0235(7) -0.0103(6)
C25 0.0452(9) 0.0167(6) 0.0362(8) -0.0030(6) 0.0326(8) -0.0065(6)
C26 0.0392(8) 0.0168(6) 0.0276(7) 0.0014(5) 0.0257(7) 0.0026(6)
C27 0.0270(7) 0.0183(6) 0.0206(6) -0.0022(5) 0.0175(6) -0.0012(5)
C28 0.0209(7) 0.0327(8) 0.0253(7) 0.0042(6) 0.0132(6) -0.0024(6)

loop_
_atom_type_symbol
_atom_type_description
_atom_type_scat_dispersion_real
_atom_type_scat_dispersion_imag
_atom_type_scat_source
C C 0.0033 0.0016 'International Tables Vol C Tables 4.2.6.8 and 6.1.1.4'
H H 0.0000 0.0000 'International Tables Vol C Tables 4.2.6.8 and 6.1.1.4'
Cu Cu 0.3201 1.2651 'International Tables Vol C Tables 4.2.6.8 and 6.1.1.4'
N N 0.0061 0.0033 'International Tables Vol C Tables 4.2.6.8 and 6.1.1.4'
O O 0.0106 0.0060 'International Tables Vol C Tables 4.2.6.8 and 6.1.1.4'

loop_
_geom_angle_atom_site_label_1
_geom_angle_atom_site_label_2
_geom_angle_atom_site_label_3
_geom_angle
_geom_angle_site_symmetry_1
_geom_angle_site_symmetry_3
_geom_angle_publ_flag
O1 Cu1 N1 91.87(4) . . ?
O1 Cu1 N2 88.83(4) . . ?
O3 Cu1 O1 173.22(4) . . ?
O3 Cu1 N1 87.78(4) . . ?
O3 Cu1 N2 92.46(4) . . ?
N2 Cu1 N1 171.93(4) . . ?
C1 O1 Cu1 125.71(8) . . ?
C2 O2 H2 109.5 . . ?
C15 O3 Cu1 127.15(8) . . ?
C16 O4 H4 109.5 . . ?
C7 N1 Cu1 123.92(9) . . ?
C7 N1 C8 115.77(11) . . ?
C8 N1 Cu1 120.01(8) . . ?
C21 N2 Cu1 123.94(9) . . ?
C21 N2 C22 115.73(11) . . ?
C22 N2 Cu1 120.06(8) . . ?
O1 C1 C2 115.82(11) . . ?
O1 C1 C6 126.16(11) . . ?
C6 C1 C2 118.02(11) . . ?
O2 C2 C1 117.29(11) . . ?
O2 C2 C3 121.27(12) . . ?
C3 C2 C1 121.44(12) . . ?
C2 C3 H3 120.0 . . ?
C2 C3 C4 120.03(13) . . ?
C4 C3 H3 120.0 . . ?
C3 C4 H4A 119.9 . . ?
C5 C4 C3 120.11(13) . . ?
C5 C4 H4A 119.9 . . ?
C4 C5 H5 119.8 . . ?
C4 C5 C6 120.48(13) . . ?
C6 C5 H5 119.8 . . ?
C1 C6 C5 119.85(12) . . ?
C1 C6 C7 121.75(11) . . ?
C5 C6 C7 118.40(12) . . ?
N1 C7 C6 125.92(12) . . ?
N1 C7 H7 117.0 . . ?
C6 C7 H7 117.0 . . ?
C9 C8 N1 118.93(12) . . ?
C13 C8 N1 119.63(12) . . ?
C13 C8 C9 121.43(13) . . ?
C8 C9 C10 117.70(14) . . ?
C8 C9 C14 121.05(14) . . ?
C10 C9 C14 121.25(14) . . ?
C9 C10 H10 119.3 . . ?
C11 C10 C9 121.41(15) . . ?
C11 C10 H10 119.3 . . ?
C10 C11 H11 119.9 . . ?
C12 C11 C10 120.13(14) . . ?
C12 C11 H11 119.9 . . ?
C11 C12 H12 120.0 . . ?
C11 C12 C13 119.92(15) . . ?
C13 C12 H12 120.0 . . ?
C8 C13 C12 119.40(14) . . ?
C8 C13 H13 120.3 . . ?
C12 C13 H13 120.3 . . ?
C9 C14 H14A 109.5 . . ?
C9 C14 H14B 109.5 . . ?
C9 C14 H14C 109.5 . . ?
H14A C14 H14B 109.5 . . ?
H14A C14 H14C 109.5 . . ?
H14B C14 H14C 109.5 . . ?
O3 C15 C16 115.61(11) . . ?
O3 C15 C20 126.35(11) . . ?
C20 C15 C16 118.03(11) . . ?
O4 C16 C15 117.20(11) . . ?
O4 C16 C17 121.17(12) . . ?
C17 C16 C15 121.62(12) . . ?
C16 C17 H17 120.1 . . ?
C16 C17 C18 119.78(12) . . ?
C18 C17 H17 120.1 . . ?
C17 C18 H18 119.9 . . ?
C19 C18 C17 120.10(12) . . ?
C19 C18 H18 119.9 . . ?
C18 C19 H19 119.7 . . ?
C18 C19 C20 120.67(12) . . ?
C20 C19 H19 119.7 . . ?
C15 C20 C19 119.79(12) . . ?
C15 C20 C21 121.66(11) . . ?
C19 C20 C21 118.48(12) . . ?
N2 C21 C20 126.29(12) . . ?
N2 C21 H21 116.9 . . ?
C20 C21 H21 116.9 . . ?
C23 C22 N2 119.02(12) . . ?
C27 C22 N2 119.68(11) . . ?
C27 C22 C23 121.29(12) . . ?
C22 C23 C28 121.15(12) . . ?
C24 C23 C22 117.57(13) . . ?
C24 C23 C28 121.28(13) . . ?
C23 C24 H24 119.2 . . ?
C25 C24 C23 121.63(14) . . ?
C25 C24 H24 119.2 . . ?
C24 C25 H25 120.1 . . ?
C26 C25 C24 119.87(13) . . ?
C26 C25 H25 120.1 . . ?
C25 C26 H26 120.1 . . ?
C25 C26 C27 119.74(14) . . ?
C27 C26 H26 120.1 . . ?
C22 C27 H27 120.0 . . ?
C26 C27 C22 119.90(13) . . ?
C26 C27 H27 120.0 . . ?
C23 C28 H28A 109.5 . . ?
C23 C28 H28B 109.5 . . ?
C23 C28 H28C 109.5 . . ?
H28A C28 H28B 109.5 . . ?
H28A C28 H28C 109.5 . . ?
H28B C28 H28C 109.5 . . ?

loop_
_geom_bond_atom_site_label_1
_geom_bond_atom_site_label_2
_geom_bond_distance
_geom_bond_site_symmetry_2
_geom_bond_publ_flag
Cu1 O1 1.8839(9) . ?
Cu1 O3 1.8801(9) . ?
Cu1 N1 2.0102(11) . ?
Cu1 N2 2.0006(11) . ?
O1 C1 1.3123(14) . ?
O2 H2 0.8400 . ?
O2 C2 1.3690(16) . ?
O3 C15 1.3078(14) . ?
O4 H4 0.8400 . ?
O4 C16 1.3673(16) . ?
N1 C7 1.2947(16) . ?
N1 C8 1.4422(16) . ?
N2 C21 1.2962(16) . ?
N2 C22 1.4428(16) . ?
C1 C2 1.4140(18) . ?
C1 C6 1.4075(18) . ?
C2 C3 1.3728(18) . ?
C3 H3 0.9500 . ?
C3 C4 1.403(2) . ?
C4 H4A 0.9500 . ?
C4 C5 1.370(2) . ?
C5 H5 0.9500 . ?
C5 C6 1.4163(17) . ?
C6 C7 1.4322(18) . ?
C7 H7 0.9500 . ?
C8 C9 1.392(2) . ?
C8 C13 1.3923(19) . ?
C9 C10 1.395(2) . ?
C9 C14 1.496(2) . ?
C10 H10 0.9500 . ?
C10 C11 1.384(2) . ?
C11 H11 0.9500 . ?
C11 C12 1.378(2) . ?
C12 H12 0.9500 . ?
C12 C13 1.393(2) . ?
C13 H13 0.9500 . ?
C14 H14A 0.9800 . ?
C14 H14B 0.9800 . ?
C14 H14C 0.9800 . ?
C15 C16 1.4162(17) . ?
C15 C20 1.4057(18) . ?
C16 C17 1.3749(17) . ?
C17 H17 0.9500 . ?
C17 C18 1.4043(19) . ?
C18 H18 0.9500 . ?
C18 C19 1.3717(19) . ?
C19 H19 0.9500 . ?
C19 C20 1.4166(17) . ?
C20 C21 1.4326(17) . ?
C21 H21 0.9500 . ?
C22 C23 1.3977(19) . ?
C22 C27 1.3920(19) . ?
C23 C24 1.3958(19) . ?
C23 C28 1.506(2) . ?
C24 H24 0.9500 . ?
C24 C25 1.390(2) . ?
C25 H25 0.9500 . ?
C25 C26 1.385(2) . ?
C26 H26 0.9500 . ?
C26 C27 1.3913(19) . ?
C27 H27 0.9500 . ?
C28 H28A 0.9800 . ?
C28 H28B 0.9800 . ?
C28 H28C 0.9800 . ?

loop_
_geom_hbond_atom_site_label_D
_geom_hbond_atom_site_label_H
_geom_hbond_atom_site_label_A
_geom_hbond_distance_DH
_geom_hbond_distance_HA
_geom_hbond_distance_DA
_geom_hbond_angle_DHA
_geom_hbond_site_symmetry_A
_geom_hbond_publ_flag
C19 H19 O2 0.95 2.48 3.3952(16) 161.6 6_566 yes
C27 H27 O4 0.95 2.40 3.3480(18) 175.7 7_556 yes

loop_
_geom_torsion_atom_site_label_1
_geom_torsion_atom_site_label_2
_geom_torsion_atom_site_label_3
_geom_torsion_atom_site_label_4
_geom_torsion
_geom_torsion_site_symmetry_1
_geom_torsion_site_symmetry_2
_geom_torsion_site_symmetry_3
_geom_torsion_site_symmetry_4
_geom_torsion_publ_flag
Cu1 O1 C1 C2 158.76(9) . . . . ?
Cu1 O1 C1 C6 -20.61(17) . . . . ?
Cu1 O3 C15 C16 170.99(9) . . . . ?
Cu1 O3 C15 C20 -10.03(18) . . . . ?
Cu1 N1 C7 C6 6.54(19) . . . . ?
Cu1 N1 C8 C9 -70.90(14) . . . . ?
Cu1 N1 C8 C13 108.18(12) . . . . ?
Cu1 N2 C21 C20 7.45(19) . . . . ?
Cu1 N2 C22 C23 -71.51(13) . . . . ?
Cu1 N2 C22 C27 107.33(12) . . . . ?
O1 C1 C2 O2 -2.13(18) . . . . ?
O1 C1 C2 C3 178.47(13) . . . . ?
O1 C1 C6 C5 -177.59(12) . . . . ?
O1 C1 C6 C7 2.0(2) . . . . ?
O2 C2 C3 C4 -179.71(14) . . . . ?
O3 C15 C16 O4 0.97(17) . . . . ?
O3 C15 C16 C17 -179.92(12) . . . . ?
O3 C15 C20 C19 -179.22(12) . . . . ?
O3 C15 C20 C21 -2.35(19) . . . . ?
O4 C16 C17 C18 178.13(12) . . . . ?
N1 Cu1 O1 C1 23.85(10) . . . . ?
N1 Cu1 O3 C15 -172.84(11) . . . . ?
N1 C8 C9 C10 179.67(12) . . . . ?
N1 C8 C9 C14 -0.7(2) . . . . ?
N1 C8 C13 C12 179.70(12) . . . . ?
N2 Cu1 O1 C1 -164.19(10) . . . . ?
N2 Cu1 O3 C15 15.23(11) . . . . ?
N2 C22 C23 C24 179.34(11) . . . . ?
N2 C22 C23 C28 -0.67(18) . . . . ?
N2 C22 C27 C26 -178.84(11) . . . . ?
C1 C2 C3 C4 -0.3(2) . . . . ?
C1 C6 C7 N1 4.9(2) . . . . ?
C2 C1 C6 C5 3.04(18) . . . . ?
C2 C1 C6 C7 -177.36(12) . . . . ?
C2 C3 C4 C5 1.9(2) . . . . ?
C3 C4 C5 C6 -0.9(2) . . . . ?
C4 C5 C6 C1 -1.6(2) . . . . ?
C4 C5 C6 C7 178.78(13) . . . . ?
C5 C6 C7 N1 -175.47(13) . . . . ?
C6 C1 C2 O2 177.30(11) . . . . ?
C6 C1 C2 C3 -2.1(2) . . . . ?
C7 N1 C8 C9 115.15(14) . . . . ?
C7 N1 C8 C13 -65.78(16) . . . . ?
C8 N1 C7 C6 -179.76(12) . . . . ?
C8 C9 C10 C11 0.2(2) . . . . ?
C9 C8 C13 C12 -1.3(2) . . . . ?
C9 C10 C11 C12 -0.3(2) . . . . ?
C10 C11 C12 C13 -0.3(2) . . . . ?
C11 C12 C13 C8 1.1(2) . . . . ?
C13 C8 C9 C10 0.6(2) . . . . ?
C13 C8 C9 C14 -179.72(15) . . . . ?
C14 C9 C10 C11 -179.47(15) . . . . ?
C15 C16 C17 C18 -0.9(2) . . . . ?
C15 C20 C21 N2 3.2(2) . . . . ?
C16 C15 C20 C19 -0.27(18) . . . . ?
C16 C15 C20 C21 176.61(12) . . . . ?
C16 C17 C18 C19 0.1(2) . . . . ?
C17 C18 C19 C20 0.6(2) . . . . ?
C18 C19 C20 C15 -0.55(19) . . . . ?
C18 C19 C20 C21 -177.52(12) . . . . ?
C19 C20 C21 N2 -179.90(13) . . . . ?
C20 C15 C16 O4 -178.09(11) . . . . ?
C20 C15 C16 C17 1.01(19) . . . . ?
C21 N2 C22 C23 114.33(13) . . . . ?
C21 N2 C22 C27 -66.83(15) . . . . ?
C22 N2 C21 C20 -178.64(12) . . . . ?
C22 C23 C24 C25 -0.9(2) . . . . ?
C23 C22 C27 C26 -0.02(19) . . . . ?
C23 C24 C25 C26 0.9(2) . . . . ?
C24 C25 C26 C27 -0.3(2) . . . . ?
C25 C26 C27 C22 -0.1(2) . . . . ?
C27 C22 C23 C24 0.52(19) . . . . ?
C27 C22 C23 C28 -179.49(12) . . . . ?
C28 C23 C24 C25 179.06(13) . . . . ?
